data_4108776
loop_
_publ_author_name
'Daniela Buccella'
'Kevin E. Janak'
'Gerard Parkin'

_publ_section_title
;
 Reactivity of Mo(PMe3)6 towards Benzothiophene and Selenophenes: New
 Pathways Relevant to Hydrodesulfurization
;
_journal_name_full 'Journal of the American Chemical Society'
_journal_page_first 16187
_journal_page_last 16189
_journal_paper_doi 10.1021/ja8070545
_journal_volume 130
_journal_year 2008
_chemical_formula_sum 'C22 H30 Mo P2 Se2'
_chemical_formula_weight 610.26
_chemical_name_systematic
;
 ?
;
_space_group_IT_number 2
_symmetry_cell_setting triclinic
_symmetry_space_group_name_Hall '-P 1'
_symmetry_space_group_name_H-M 'P -1'
_atom_sites_solution_hydrogens geom
_atom_sites_solution_primary direct
_atom_sites_solution_secondary difmap
_audit_creation_method SHELXL-97
_cell_angle_alpha 66.6940(10)
_cell_angle_beta 78.1460(10)
_cell_angle_gamma 69.7220(10)
_cell_formula_units_Z 2
_cell_length_a 10.4797(4)
_cell_length_b 10.8499(4)
_cell_length_c 12.0185(4)
_cell_measurement_reflns_used 8582
_cell_measurement_temperature 125(2)
_cell_measurement_theta_max 32.36
_cell_measurement_theta_min 2.50
_cell_volume 1173.55(7)
_computing_cell_refinement 'Bruker SMART'
_computing_data_collection 'Bruker SMART'
_computing_data_reduction 'Bruker SAINT'
_computing_molecular_graphics 'Bruker SHELXTL'
_computing_publication_material 'Bruker SHELXTL'
_computing_structure_refinement 'SHELXL-97 (Sheldrick, 1997)'
_computing_structure_solution 'SHELXS-97 (Sheldrick, 1990)'
_diffrn_ambient_temperature 125(2)
_diffrn_measured_fraction_theta_full 0.994
_diffrn_measured_fraction_theta_max 0.994
_diffrn_measurement_device_type 'CCD area detector'
_diffrn_measurement_method 'phi and omega scans'
_diffrn_radiation_monochromator graphite
_diffrn_radiation_source 'fine-focus sealed tube'
_diffrn_radiation_type MoK\a
_diffrn_radiation_wavelength 0.71073
_diffrn_reflns_av_R_equivalents 0.0225
_diffrn_reflns_av_sigmaI/netI 0.0276
_diffrn_reflns_limit_h_max 14
_diffrn_reflns_limit_h_min -14
_diffrn_reflns_limit_k_max 15
_diffrn_reflns_limit_k_min -15
_diffrn_reflns_limit_l_max 17
_diffrn_reflns_limit_l_min -17
_diffrn_reflns_number 18978
_diffrn_reflns_theta_full 30.51
_diffrn_reflns_theta_max 30.51
_diffrn_reflns_theta_min 1.85
_exptl_absorpt_coefficient_mu 3.802
_exptl_absorpt_correction_T_max 0.7023
_exptl_absorpt_correction_T_min 0.6583
_exptl_absorpt_correction_type empirical
_exptl_absorpt_process_details sadabs
_exptl_crystal_colour brown
_exptl_crystal_density_diffrn 1.727
_exptl_crystal_description block
_exptl_crystal_F_000 604
_exptl_crystal_size_max 0.12
_exptl_crystal_size_mid 0.12
_exptl_crystal_size_min 0.10
_refine_diff_density_max 0.796
_refine_diff_density_min -0.284
_refine_diff_density_rms 0.083
_refine_ls_extinction_method none
_refine_ls_goodness_of_fit_ref 1.010
_refine_ls_hydrogen_treatment mixed
_refine_ls_matrix_type full
_refine_ls_number_parameters 262
_refine_ls_number_reflns 7118
_refine_ls_number_restraints 6
_refine_ls_restrained_S_all 1.009
_refine_ls_R_factor_all 0.0314
_refine_ls_R_factor_gt 0.0227
_refine_ls_shift/su_max 0.001
_refine_ls_shift/su_mean 0.000
_refine_ls_structure_factor_coef Fsqd
_refine_ls_weighting_details 'calc w=1/[\s^2^(Fo^2^)+(0.0294P)^2^+0.1534P] where P=(Fo^2^+2Fc^2^)/3'
_refine_ls_weighting_scheme calc
_refine_ls_wR_factor_gt 0.0529
_refine_ls_wR_factor_ref 0.0559
_reflns_number_gt 6079
_reflns_number_total 7118
_reflns_threshold_expression >2sigma(I)
_cod_data_source_file ja8070545_si_007.cif
_cod_data_source_block bnsemos1
_cod_database_code 4108776

loop_
_symmetry_equiv_pos_as_xyz
'x, y, z'
'-x, -y, -z'

loop_
_atom_site_label
_atom_site_type_symbol
_atom_site_fract_x
_atom_site_fract_y
_atom_site_fract_z
_atom_site_U_iso_or_equiv
_atom_site_adp_type
_atom_site_occupancy
_atom_site_symmetry_multiplicity
_atom_site_calc_flag
_atom_site_refinement_flags
Mo Mo 0.364593(14) 0.263523(14) 0.240388(13) 0.01396(4) Uani 1 1 d .
Se1 Se 0.464157(17) -0.003388(18) 0.306124(16) 0.01773(4) Uani 1 1 d .
P1 P 0.31428(5) 0.25052(5) 0.04777(4) 0.01931(9) Uani 1 1 d .
Se2 Se 0.240274(18) 0.525100(18) 0.154803(16) 0.02005(5) Uani 1 1 d .
P2 P 0.14320(4) 0.23141(5) 0.36186(4) 0.01703(9) Uani 1 1 d .
C1 C 0.59602(18) 0.25279(19) 0.14782(16) 0.0193(3) Uani 1 1 d D
H1 H 0.612(2) 0.307(2) 0.0681(14) 0.023 Uiso 1 1 d D
C2 C 0.55083(17) 0.32465(19) 0.23009(17) 0.0194(3) Uani 1 1 d D
H2 H 0.524(2) 0.4225(16) 0.1990(18) 0.023 Uiso 1 1 d D
C3 C 0.51099(18) 0.25661(19) 0.35470(17) 0.0187(3) Uani 1 1 d D
H3 H 0.5559(19) 0.1614(16) 0.3900(18) 0.022 Uiso 1 1 d D
C4 C 0.38432(18) 0.31966(19) 0.40791(16) 0.0187(3) Uani 1 1 d D
H4 H 0.361(2) 0.265(2) 0.4865(15) 0.022 Uiso 1 1 d D
C11 C 0.64918(17) -0.01576(18) 0.24276(15) 0.0171(3) Uani 1 1 d .
C12 C 0.68846(17) 0.10663(18) 0.17513(15) 0.0174(3) Uani 1 1 d .
C13 C 0.82483(18) 0.0907(2) 0.12804(17) 0.0221(4) Uani 1 1 d .
H13A H 0.8523 0.1721 0.0795 0.026 Uiso 1 1 calc R
C14 C 0.92054(19) -0.0402(2) 0.15036(17) 0.0254(4) Uani 1 1 d .
H14A H 1.0127 -0.0479 0.1189 0.030 Uiso 1 1 calc R
C15 C 0.88116(19) -0.1603(2) 0.21889(17) 0.0237(4) Uani 1 1 d .
H15A H 0.9464 -0.2505 0.2351 0.028 Uiso 1 1 calc R
C16 C 0.74604(18) -0.14781(19) 0.26351(16) 0.0200(3) Uani 1 1 d .
H16A H 0.7188 -0.2301 0.3088 0.024 Uiso 1 1 calc R
C21 C 0.27535(18) 0.57584(19) 0.27844(17) 0.0205(4) Uani 1 1 d .
C22 C 0.33144(17) 0.47358(19) 0.38523(17) 0.0193(3) Uani 1 1 d .
C23 C 0.34271(19) 0.5177(2) 0.47698(19) 0.0242(4) Uani 1 1 d .
H23A H 0.3767 0.4492 0.5515 0.029 Uiso 1 1 calc R
C24 C 0.30515(19) 0.6594(2) 0.4613(2) 0.0300(5) Uani 1 1 d .
H24A H 0.3136 0.6875 0.5243 0.036 Uiso 1 1 calc R
C25 C 0.2553(2) 0.7592(2) 0.3526(2) 0.0308(5) Uani 1 1 d .
H25A H 0.2313 0.8562 0.3403 0.037 Uiso 1 1 calc R
C26 C 0.24033(19) 0.7182(2) 0.26204(19) 0.0253(4) Uani 1 1 d .
H26A H 0.2059 0.7874 0.1879 0.030 Uiso 1 1 calc R
C31 C 0.4653(2) 0.2095(2) -0.05240(18) 0.0297(4) Uani 1 1 d .
H31A H 0.4401 0.1948 -0.1193 0.044 Uiso 1 1 calc R
H31B H 0.5324 0.1241 -0.0065 0.044 Uiso 1 1 calc R
H31C H 0.5050 0.2877 -0.0854 0.044 Uiso 1 1 calc R
C32 C 0.2357(2) 0.1174(2) 0.06476(19) 0.0305(4) Uani 1 1 d .
H32A H 0.2446 0.1056 -0.0135 0.046 Uiso 1 1 calc R
H32B H 0.1389 0.1470 0.0918 0.046 Uiso 1 1 calc R
H32C H 0.2815 0.0280 0.1251 0.046 Uiso 1 1 calc R
C33 C 0.2052(2) 0.4070(2) -0.0578(2) 0.0354(5) Uani 1 1 d .
H33A H 0.2438 0.4853 -0.0825 0.053 Uiso 1 1 calc R
H33B H 0.1135 0.4317 -0.0177 0.053 Uiso 1 1 calc R
H33C H 0.2000 0.3880 -0.1296 0.053 Uiso 1 1 calc R
C41 C 0.0518(2) 0.3647(2) 0.42992(19) 0.0271(4) Uani 1 1 d .
H41A H 0.0252 0.4569 0.3656 0.041 Uiso 1 1 calc R
H41B H 0.1112 0.3663 0.4823 0.041 Uiso 1 1 calc R
H41C H -0.0300 0.3424 0.4785 0.041 Uiso 1 1 calc R
C42 C 0.0045(2) 0.2299(2) 0.29212(19) 0.0309(5) Uani 1 1 d .
H42A H -0.0767 0.2301 0.3496 0.046 Uiso 1 1 calc R
H42B H 0.0323 0.1453 0.2710 0.046 Uiso 1 1 calc R
H42C H -0.0164 0.3134 0.2184 0.046 Uiso 1 1 calc R
C43 C 0.1610(2) 0.07102(19) 0.49549(17) 0.0237(4) Uani 1 1 d .
H43A H 0.0718 0.0716 0.5408 0.036 Uiso 1 1 calc R
H43B H 0.2247 0.0661 0.5476 0.036 Uiso 1 1 calc R
H43C H 0.1960 -0.0107 0.4698 0.036 Uiso 1 1 calc R

loop_
_atom_site_aniso_label
_atom_site_aniso_U_11
_atom_site_aniso_U_22
_atom_site_aniso_U_33
_atom_site_aniso_U_23
_atom_site_aniso_U_13
_atom_site_aniso_U_12
Mo 0.01331(7) 0.01334(7) 0.01398(7) -0.00401(5) -0.00010(5) -0.00397(5)
Se1 0.01629(8) 0.01456(8) 0.02055(9) -0.00503(7) 0.00061(6) -0.00498(6)
P1 0.0189(2) 0.0216(2) 0.0162(2) -0.00708(18) -0.00172(17) -0.00391(18)
Se2 0.02081(9) 0.01477(8) 0.01974(9) -0.00250(7) -0.00244(7) -0.00324(7)
P2 0.0154(2) 0.0175(2) 0.0181(2) -0.00631(17) 0.00101(16) -0.00588(17)
C1 0.0161(8) 0.0181(8) 0.0185(8) -0.0023(7) 0.0006(7) -0.0049(7)
C2 0.0151(8) 0.0180(8) 0.0253(9) -0.0069(7) -0.0020(7) -0.0060(7)
C3 0.0176(8) 0.0167(8) 0.0231(9) -0.0076(7) -0.0046(7) -0.0044(7)
C4 0.0207(8) 0.0187(8) 0.0169(8) -0.0064(7) -0.0010(7) -0.0063(7)
C11 0.0169(8) 0.0204(8) 0.0140(8) -0.0082(7) -0.0003(6) -0.0036(7)
C12 0.0160(8) 0.0207(8) 0.0149(8) -0.0059(7) -0.0006(6) -0.0053(7)
C13 0.0173(8) 0.0268(10) 0.0190(8) -0.0049(7) 0.0002(7) -0.0075(7)
C14 0.0171(8) 0.0324(11) 0.0228(9) -0.0093(8) -0.0004(7) -0.0038(8)
C15 0.0200(9) 0.0236(9) 0.0215(9) -0.0091(7) -0.0037(7) 0.0031(7)
C16 0.0233(9) 0.0187(8) 0.0160(8) -0.0065(7) -0.0027(7) -0.0025(7)
C21 0.0156(8) 0.0179(8) 0.0288(10) -0.0094(7) 0.0014(7) -0.0061(7)
C22 0.0140(8) 0.0202(9) 0.0260(9) -0.0112(7) 0.0019(7) -0.0062(7)
C23 0.0179(8) 0.0279(10) 0.0321(10) -0.0165(8) 0.0000(7) -0.0073(7)
C24 0.0199(9) 0.0355(11) 0.0474(13) -0.0283(10) 0.0031(9) -0.0106(8)
C25 0.0208(9) 0.0232(10) 0.0536(14) -0.0211(10) 0.0040(9) -0.0078(8)
C26 0.0190(9) 0.0173(9) 0.0372(11) -0.0080(8) 0.0021(8) -0.0067(7)
C31 0.0274(10) 0.0422(12) 0.0226(10) -0.0179(9) 0.0034(8) -0.0097(9)
C32 0.0367(11) 0.0385(12) 0.0270(10) -0.0165(9) -0.0016(9) -0.0184(10)
C33 0.0370(12) 0.0338(12) 0.0288(11) -0.0101(9) -0.0134(9) 0.0022(10)
C41 0.0231(9) 0.0234(10) 0.0351(11) -0.0155(9) 0.0106(8) -0.0085(8)
C42 0.0202(9) 0.0461(13) 0.0266(10) -0.0109(9) -0.0025(8) -0.0119(9)
C43 0.0290(10) 0.0203(9) 0.0195(9) -0.0049(7) 0.0026(7) -0.0097(8)

loop_
_atom_type_symbol
_atom_type_description
_atom_type_scat_dispersion_real
_atom_type_scat_dispersion_imag
_atom_type_scat_source
C C 0.0033 0.0016 'International Tables Vol C Tables 4.2.6.8 and 6.1.1.4'
H H 0.0000 0.0000 'International Tables Vol C Tables 4.2.6.8 and 6.1.1.4'
P P 0.1023 0.0942 'International Tables Vol C Tables 4.2.6.8 and 6.1.1.4'
Se Se -0.0929 2.2259 'International Tables Vol C Tables 4.2.6.8 and 6.1.1.4'
Mo Mo -1.6832 0.6857 'International Tables Vol C Tables 4.2.6.8 and 6.1.1.4'

loop_
_geom_angle_atom_site_label_1
_geom_angle_atom_site_label_2
_geom_angle_atom_site_label_3
_geom_angle
C3 Mo C2 37.39(7)
C3 Mo C4 35.56(6)
C2 Mo C4 64.25(6)
C3 Mo C1 63.95(6)
C2 Mo C1 34.65(6)
C4 Mo C1 97.02(6)
C3 Mo P2 111.68(5)
C2 Mo P2 145.55(5)
C4 Mo P2 81.34(4)
C1 Mo P2 169.87(4)
C3 Mo P1 150.52(5)
C2 Mo P1 116.85(5)
C4 Mo P1 169.27(4)
C1 Mo P1 86.74(4)
P2 Mo P1 96.669(16)
C3 Mo Se2 102.23(5)
C2 Mo Se2 86.99(5)
C4 Mo Se2 82.94(4)
C1 Mo Se2 102.33(4)
P2 Mo Se2 87.438(12)
P1 Mo Se2 86.443(12)
C3 Mo Se1 87.15(5)
C2 Mo Se1 100.71(5)
C4 Mo Se1 105.17(4)
C1 Mo Se1 81.63(4)
P2 Mo Se1 89.123(12)
P1 Mo Se1 85.287(12)
Se2 Mo Se1 170.616(8)
C11 Se1 Mo 99.40(5)
C31 P1 C32 101.31(10)
C31 P1 C33 101.18(10)
C32 P1 C33 101.32(10)
C31 P1 Mo 113.86(7)
C32 P1 Mo 117.61(7)
C33 P1 Mo 118.81(7)
C21 Se2 Mo 97.52(6)
C43 P2 C41 101.07(9)
C43 P2 C42 101.36(10)
C41 P2 C42 100.44(10)
C43 P2 Mo 115.11(7)
C41 P2 Mo 114.44(6)
C42 P2 Mo 121.43(7)
H1 C1 C2 115.7(13)
H1 C1 C12 110.6(13)
C2 C1 C12 125.15(16)
H1 C1 Mo 120.9(13)
C2 C1 Mo 64.86(9)
C12 C1 Mo 113.10(11)
H2 C2 C1 118.3(13)
H2 C2 C3 117.9(13)
C1 C2 C3 121.67(16)
H2 C2 Mo 105.6(13)
C1 C2 Mo 80.49(10)
C3 C2 Mo 70.92(10)
H3 C3 C4 120.7(13)
H3 C3 C2 116.9(13)
C4 C3 C2 119.68(16)
H3 C3 Mo 104.3(13)
C4 C3 Mo 78.45(10)
C2 C3 Mo 71.69(10)
H4 C4 C3 114.7(13)
H4 C4 C22 113.1(13)
C3 C4 C22 123.06(16)
H4 C4 Mo 119.6(13)
C3 C4 Mo 65.99(10)
C22 C4 Mo 112.78(12)
C16 C11 C12 119.88(16)
C16 C11 Se1 119.57(13)
C12 C11 Se1 120.55(13)
C13 C12 C11 117.92(16)
C13 C12 C1 116.92(16)
C11 C12 C1 125.15(15)
C14 C13 C12 121.85(17)
C13 C14 C15 119.74(17)
C16 C15 C14 119.60(17)
C15 C16 C11 120.96(17)
C22 C21 C26 119.96(17)
C22 C21 Se2 121.24(13)
C26 C21 Se2 118.78(15)
C21 C22 C23 118.27(17)
C21 C22 C4 124.62(16)
C23 C22 C4 117.09(17)
C24 C23 C22 121.50(19)
C25 C24 C23 119.19(19)
C26 C25 C24 120.34(19)
C25 C26 C21 120.63(19)

loop_
_geom_bond_atom_site_label_1
_geom_bond_atom_site_label_2
_geom_bond_distance
Mo C3 2.2252(17)
Mo C2 2.2354(17)
Mo C4 2.3867(17)
Mo C1 2.4355(17)
Mo P2 2.5302(5)
Mo P1 2.5433(5)
Mo Se2 2.5471(2)
Mo Se1 2.5560(2)
Se1 C11 1.9109(17)
P1 C31 1.818(2)
P1 C32 1.825(2)
P1 C33 1.829(2)
Se2 C21 1.9127(19)
P2 C43 1.8246(19)
P2 C41 1.8254(19)
P2 C42 1.8287(19)
C1 H1 0.920(15)
C1 C2 1.404(3)
C1 C12 1.488(2)
C2 H2 0.932(15)
C2 C3 1.430(3)
C3 H3 0.931(15)
C3 C4 1.417(2)
C4 H4 0.929(15)
C4 C22 1.494(2)
C11 C16 1.399(2)
C11 C12 1.407(2)
C12 C13 1.402(2)
C13 C14 1.385(3)
C14 C15 1.390(3)
C15 C16 1.387(3)
C21 C22 1.398(3)
C21 C26 1.399(2)
C22 C23 1.403(3)
C23 C24 1.392(3)
C24 C25 1.386(3)
C25 C26 1.381(3)
